data_2214314
loop_
_publ_author_name
'Danielle M. Bequeath'
'Matthias Zeller'
'William J. Karnofel'
'Courtney L. Hoch'
'Larry S. Curtin'

_publ_section_title
;
 <i>p</i>-Ferrocenylaniline
;
_journal_coeditor_code LH2417
_journal_issue 7
_journal_name_full 'Acta Crystallographica Section E'
_journal_page_first m1866
_journal_page_last m1867
_journal_paper_doi 10.1107/S160053680702764X
_journal_volume 63
_journal_year 2007
_chemical_formula_iupac '[Fe (C5 H5) (C11 H10 N)]'
_chemical_formula_moiety 'C16 H15 Fe N'
_chemical_formula_sum 'C16 H15 Fe N'
_chemical_formula_weight 277.14
_chemical_name_systematic
;
p-Ferrocenylaniline
;
_space_group_IT_number 61
_symmetry_cell_setting orthorhombic
_symmetry_space_group_name_Hall '-P 2ac 2ab'
_symmetry_space_group_name_H-M 'P b c a'
_atom_sites_solution_hydrogens difmap
_atom_sites_solution_primary direct
_atom_sites_solution_secondary difmap
_audit_creation_method SHELXL97
_cell_angle_alpha 90.00
_cell_angle_beta 90.00
_cell_angle_gamma 90.00
_cell_formula_units_Z 8
_cell_length_a 9.6762(7)
_cell_length_b 8.0284(6)
_cell_length_c 31.515(2)
_cell_measurement_reflns_used 8682
_cell_measurement_temperature 100(2)
_cell_measurement_theta_max 30.53
_cell_measurement_theta_min 2.47
_cell_volume 2448.2(3)
_computing_cell_refinement 'SAINT-Plus (Bruker, 2003)'
_computing_data_collection 'SMART (Bruker, 2002)'
_computing_data_reduction SAINT-Plus
_computing_molecular_graphics SHELXTL
_computing_publication_material SHELXTL
_computing_structure_refinement SHELXTL
_computing_structure_solution 'SHELXTL (Bruker, 2000)'
_diffrn_ambient_temperature 100(2)
_diffrn_measured_fraction_theta_full 1.000
_diffrn_measured_fraction_theta_max 1.000
_diffrn_measurement_device_type 'Bruker SMART APEX CCD area-detector'
_diffrn_measurement_method '\f and \w'
_diffrn_radiation_monochromator graphite
_diffrn_radiation_source 'fine-focus sealed tube'
_diffrn_radiation_type MoK\a
_diffrn_radiation_wavelength 0.71073
_diffrn_reflns_av_R_equivalents 0.0302
_diffrn_reflns_av_sigmaI/netI 0.0183
_diffrn_reflns_limit_h_max 12
_diffrn_reflns_limit_h_min -12
_diffrn_reflns_limit_k_max 10
_diffrn_reflns_limit_k_min -10
_diffrn_reflns_limit_l_max 40
_diffrn_reflns_limit_l_min -40
_diffrn_reflns_number 22095
_diffrn_reflns_theta_full 27.48
_diffrn_reflns_theta_max 27.48
_diffrn_reflns_theta_min 1.29
_diffrn_standards_decay_% 0
_diffrn_standards_number 0
_exptl_absorpt_coefficient_mu 1.210
_exptl_absorpt_correction_T_max 0.9600
_exptl_absorpt_correction_T_min 0.7115
_exptl_absorpt_correction_type multi-scan
_exptl_absorpt_process_details '(SADABS in SAINT-Plus; Bruker, 2003)'
_exptl_crystal_colour yellow
_exptl_crystal_density_diffrn 1.504
_exptl_crystal_density_method 'not measured'
_exptl_crystal_description plate
_exptl_crystal_F_000 1152
_exptl_crystal_size_max 0.405
_exptl_crystal_size_mid 0.187
_exptl_crystal_size_min 0.03
_refine_diff_density_max 0.569
_refine_diff_density_min -0.337
_refine_ls_extinction_method none
_refine_ls_goodness_of_fit_ref 1.310
_refine_ls_hydrogen_treatment mixed
_refine_ls_matrix_type full
_refine_ls_number_parameters 171
_refine_ls_number_reflns 2821
_refine_ls_number_restraints 0
_refine_ls_restrained_S_all 1.310
_refine_ls_R_factor_all 0.0462
_refine_ls_R_factor_gt 0.0440
_refine_ls_shift/su_max 0.001
_refine_ls_shift/su_mean 0.000
_refine_ls_structure_factor_coef Fsqd
_refine_ls_weighting_details 'calc w = 1/[\s^2^(Fo^2^)+(0.0245P)^2^+5.1787P] where P=(Fo^2^+2Fc^2^)/3'
_refine_ls_weighting_scheme calc
_refine_ls_wR_factor_gt 0.0941
_refine_ls_wR_factor_ref 0.0951
_reflns_number_gt 2679
_reflns_number_total 2821
_reflns_threshold_expression I>2\s(I)
_cod_data_source_file lh2417.cif
_cod_data_source_block I
_cod_database_code 2214314
_cod_database_fobs_code 2214314

loop_
_symmetry_equiv_pos_as_xyz
'x, y, z'
'-x+1/2, -y, z+1/2'
'-x, y+1/2, -z+1/2'
'x+1/2, -y+1/2, -z'
'-x, -y, -z'
'x-1/2, y, -z-1/2'
'x, -y-1/2, z-1/2'
'-x-1/2, y-1/2, z'

loop_
_atom_site_type_symbol
_atom_site_label
_atom_site_fract_x
_atom_site_fract_y
_atom_site_fract_z
_atom_site_U_iso_or_equiv
_atom_site_adp_type
_atom_site_calc_flag
_atom_site_refinement_flags
_atom_site_occupancy
C C1 0.5396(3) -0.0175(3) 0.61108(8) 0.0200(5) Uani d . 1
H H1 0.4875 -0.0652 0.6336 0.024 Uiso calc R 1
C C2 0.6406(3) 0.1104(3) 0.61509(8) 0.0193(5) Uani d . 1
H H2 0.6677 0.1632 0.6408 0.023 Uiso calc R 1
C C3 0.6937(2) 0.1451(3) 0.57415(8) 0.0191(5) Uani d . 1
H H3 0.7629 0.2250 0.5676 0.023 Uiso calc R 1
C C4 0.6253(2) 0.0393(3) 0.54461(8) 0.0180(5) Uani d . 1
H H4 0.6404 0.0364 0.5148 0.022 Uiso calc R 1
C C5 0.5305(2) -0.0611(3) 0.56757(8) 0.0185(5) Uani d . 1
H H5 0.4711 -0.1432 0.5558 0.022 Uiso calc R 1
C C6 0.4561(2) 0.4356(3) 0.57041(7) 0.0155(5) Uani d . 1
H H6 0.5264 0.5181 0.5709 0.019 Uiso calc R 1
C C7 0.4063(2) 0.3527(3) 0.53379(8) 0.0164(5) Uani d . 1
H H7 0.4371 0.3705 0.5055 0.020 Uiso calc R 1
C C8 0.3022(2) 0.2383(3) 0.54663(7) 0.0159(5) Uani d . 1
H H8 0.2514 0.1662 0.5285 0.019 Uiso calc R 1
C C9 0.2876(2) 0.2508(3) 0.59135(8) 0.0150(4) Uani d . 1
H H9 0.2253 0.1880 0.6083 0.018 Uiso calc R 1
C C10 0.3826(2) 0.3742(3) 0.60670(8) 0.0140(4) Uani d . 1
C C11 0.3971(2) 0.4271(3) 0.65136(7) 0.0148(5) Uani d . 1
C C12 0.3038(3) 0.3733(3) 0.68236(8) 0.0176(5) Uani d . 1
H H12 0.2324 0.2979 0.6747 0.021 Uiso calc R 1
C C13 0.3132(3) 0.4273(3) 0.72402(8) 0.0207(5) Uani d . 1
H H13 0.2485 0.3888 0.7444 0.025 Uiso calc R 1
C C14 0.4174(3) 0.5385(3) 0.73622(8) 0.0221(5) Uani d . 1
C C15 0.5119(3) 0.5911(3) 0.70560(8) 0.0223(5) Uani d . 1
H H15 0.5842 0.6652 0.7134 0.027 Uiso calc R 1
C C16 0.5018(3) 0.5370(3) 0.66416(8) 0.0194(5) Uani d . 1
H H16 0.5672 0.5749 0.6439 0.023 Uiso calc R 1
Fe Fe1 0.48564(3) 0.18548(4) 0.575918(10) 0.01213(11) Uani d . 1
N N1 0.4219(3) 0.5988(4) 0.77774(8) 0.0317(6) Uani d . 1
H H1A 0.495(4) 0.645(5) 0.7857(12) 0.034(10) Uiso d . 1
H H1B 0.384(4) 0.535(5) 0.7961(12) 0.041(11) Uiso d . 1

loop_
_atom_site_aniso_label
_atom_site_aniso_U_11
_atom_site_aniso_U_22
_atom_site_aniso_U_33
_atom_site_aniso_U_12
_atom_site_aniso_U_13
_atom_site_aniso_U_23
C1 0.0177(11) 0.0187(12) 0.0237(13) 0.0051(10) 0.0035(10) 0.0087(10)
C2 0.0168(11) 0.0213(12) 0.0197(12) 0.0043(10) -0.0037(9) -0.0002(10)
C3 0.0095(10) 0.0178(11) 0.0301(14) 0.0018(9) 0.0012(9) 0.0032(10)
C4 0.0154(11) 0.0195(12) 0.0190(12) 0.0069(9) 0.0033(9) -0.0001(10)
C5 0.0152(11) 0.0114(10) 0.0288(13) 0.0033(9) -0.0011(9) -0.0019(10)
C6 0.0150(11) 0.0119(10) 0.0198(12) 0.0004(9) -0.0023(9) 0.0018(9)
C7 0.0183(11) 0.0164(11) 0.0144(11) 0.0056(9) -0.0002(9) 0.0021(9)
C8 0.0142(10) 0.0165(11) 0.0168(11) 0.0052(9) -0.0032(9) -0.0019(9)
C9 0.0109(10) 0.0144(10) 0.0196(11) 0.0019(9) -0.0001(9) -0.0011(9)
C10 0.0118(10) 0.0127(10) 0.0175(11) 0.0018(9) 0.0011(9) 0.0008(9)
C11 0.0144(11) 0.0140(11) 0.0161(11) 0.0038(9) -0.0010(9) -0.0002(9)
C12 0.0160(11) 0.0173(11) 0.0196(12) 0.0005(9) -0.0013(9) 0.0011(10)
C13 0.0213(12) 0.0232(12) 0.0176(12) 0.0021(10) 0.0028(10) 0.0029(10)
C14 0.0261(13) 0.0228(13) 0.0175(12) 0.0046(11) -0.0040(10) -0.0010(10)
C15 0.0222(12) 0.0220(13) 0.0229(13) -0.0025(11) -0.0037(10) -0.0046(10)
C16 0.0175(11) 0.0191(12) 0.0216(12) -0.0019(10) 0.0008(9) 0.0003(10)
Fe1 0.00978(17) 0.01245(17) 0.01414(17) 0.00071(12) 0.00034(12) 0.00026(13)
N1 0.0414(15) 0.0375(15) 0.0163(11) -0.0077(12) -0.0016(11) -0.0064(11)

loop_
_atom_type_symbol
_atom_type_description
_atom_type_scat_dispersion_real
_atom_type_scat_dispersion_imag
_atom_type_scat_source
C C 0.0033 0.0016 'International Tables Vol C Tables 4.2.6.8 and 6.1.1.4'
H H 0.0000 0.0000 'International Tables Vol C Tables 4.2.6.8 and 6.1.1.4'
N N 0.0061 0.0033 'International Tables Vol C Tables 4.2.6.8 and 6.1.1.4'
Fe Fe 0.3463 0.8444 'International Tables Vol C Tables 4.2.6.8 and 6.1.1.4'

loop_
_geom_angle_atom_site_label_1
_geom_angle_atom_site_label_2
_geom_angle_atom_site_label_3
_geom_angle
_geom_angle_publ_flag
C5 C1 C2 107.8(2) ?
C5 C1 Fe1 69.84(14) ?
C2 C1 Fe1 69.36(14) ?
C5 C1 H1 126.1 ?
C2 C1 H1 126.1 ?
Fe1 C1 H1 126.3 ?
C3 C2 C1 108.1(2) ?
C3 C2 Fe1 69.88(14) ?
C1 C2 Fe1 69.73(14) ?
C3 C2 H2 126.0 ?
C1 C2 H2 126.0 ?
Fe1 C2 H2 126.0 ?
C2 C3 C4 108.0(2) ?
C2 C3 Fe1 69.42(14) ?
C4 C3 Fe1 69.74(13) ?
C2 C3 H3 126.0 ?
C4 C3 H3 126.0 ?
Fe1 C3 H3 126.4 ?
C5 C4 C3 107.8(2) ?
C5 C4 Fe1 69.66(13) ?
C3 C4 Fe1 69.46(14) ?
C5 C4 H4 126.1 ?
C3 C4 H4 126.1 ?
Fe1 C4 H4 126.4 ?
C1 C5 C4 108.2(2) ?
C1 C5 Fe1 69.51(14) ?
C4 C5 Fe1 69.69(14) ?
C1 C5 H5 125.9 ?
C4 C5 H5 125.9 ?
Fe1 C5 H5 126.5 ?
C7 C6 C10 108.6(2) ?
C7 C6 Fe1 69.75(14) ?
C10 C6 Fe1 70.29(13) ?
C7 C6 H6 125.7 ?
C10 C6 H6 125.7 ?
Fe1 C6 H6 125.9 ?
C6 C7 C8 108.2(2) ?
C6 C7 Fe1 69.55(13) ?
C8 C7 Fe1 69.89(13) ?
C6 C7 H7 125.9 ?
C8 C7 H7 125.9 ?
Fe1 C7 H7 126.3 ?
C9 C8 C7 107.9(2) ?
C9 C8 Fe1 69.70(13) ?
C7 C8 Fe1 69.35(13) ?
C9 C8 H8 126.1 ?
C7 C8 H8 126.1 ?
Fe1 C8 H8 126.5 ?
C8 C9 C10 108.7(2) ?
C8 C9 Fe1 69.68(13) ?
C10 C9 Fe1 69.95(13) ?
C8 C9 H9 125.7 ?
C10 C9 H9 125.7 ?
Fe1 C9 H9 126.3 ?
C6 C10 C9 106.6(2) ?
C6 C10 C11 127.9(2) ?
C9 C10 C11 125.5(2) ?
C6 C10 Fe1 68.69(13) ?
C9 C10 Fe1 69.09(13) ?
C11 C10 Fe1 127.96(17) ?
C12 C11 C16 117.4(2) ?
C12 C11 C10 121.0(2) ?
C16 C11 C10 121.6(2) ?
C13 C12 C11 121.5(2) ?
C13 C12 H12 119.2 ?
C11 C12 H12 119.2 ?
C12 C13 C14 120.5(2) ?
C12 C13 H13 119.8 ?
C14 C13 H13 119.8 ?
C15 C14 N1 121.5(3) ?
C15 C14 C13 118.4(2) ?
N1 C14 C13 120.1(3) ?
C16 C15 C14 120.8(2) ?
C16 C15 H15 119.6 ?
C14 C15 H15 119.6 ?
C15 C16 C11 121.5(2) ?
C15 C16 H16 119.3 ?
C11 C16 H16 119.3 ?
C2 Fe1 C6 116.61(10) ?
C2 Fe1 C7 150.28(11) ?
C6 Fe1 C7 40.70(9) ?
C2 Fe1 C1 40.91(10) ?
C6 Fe1 C1 150.55(10) ?
C7 Fe1 C1 167.68(11) ?
C2 Fe1 C3 40.70(10) ?
C6 Fe1 C3 107.04(10) ?
C7 Fe1 C3 117.30(10) ?
C1 Fe1 C3 68.61(10) ?
C2 Fe1 C5 68.56(10) ?
C6 Fe1 C5 167.00(10) ?
C7 Fe1 C5 129.35(10) ?
C1 Fe1 C5 40.65(10) ?
C3 Fe1 C5 68.48(10) ?
C2 Fe1 C4 68.61(10) ?
C6 Fe1 C4 128.19(10) ?
C7 Fe1 C4 108.23(10) ?
C1 Fe1 C4 68.54(10) ?
C3 Fe1 C4 40.80(10) ?
C5 Fe1 C4 40.65(10) ?
C2 Fe1 C8 167.25(10) ?
C6 Fe1 C8 68.60(10) ?
C7 Fe1 C8 40.76(10) ?
C1 Fe1 C8 129.28(10) ?
C3 Fe1 C8 151.31(10) ?
C5 Fe1 C8 109.07(10) ?
C4 Fe1 C8 118.36(10) ?
C2 Fe1 C9 128.50(10) ?
C6 Fe1 C9 68.64(10) ?
C7 Fe1 C9 68.47(10) ?
C1 Fe1 C9 108.39(10) ?
C3 Fe1 C9 166.38(10) ?
C5 Fe1 C9 118.54(10) ?
C4 Fe1 C9 151.82(10) ?
C8 Fe1 C9 40.62(9) ?
C2 Fe1 C10 106.83(10) ?
C6 Fe1 C10 41.02(9) ?
C7 Fe1 C10 68.87(10) ?
C1 Fe1 C10 117.16(10) ?
C3 Fe1 C10 127.48(10) ?
C5 Fe1 C10 151.29(10) ?
C4 Fe1 C10 166.22(10) ?
C8 Fe1 C10 68.86(9) ?
C9 Fe1 C10 40.96(9) ?
C14 N1 H1A 117(3) y
C14 N1 H1B 114(3) y
H1A N1 H1B 115(4) y

loop_
_geom_bond_atom_site_label_1
_geom_bond_atom_site_label_2
_geom_bond_distance
_geom_bond_publ_flag
C1 C5 1.418(4) ?
C1 C2 1.423(4) ?
C1 Fe1 2.039(2) ?
C1 H1 0.9500 ?
C2 C3 1.417(4) ?
C2 Fe1 2.034(2) ?
C2 H2 0.9500 ?
C3 C4 1.423(4) ?
C3 Fe1 2.040(2) ?
C3 H3 0.9500 ?
C4 C5 1.420(3) ?
C4 Fe1 2.044(2) ?
C4 H4 0.9500 ?
C5 Fe1 2.043(2) ?
C5 H5 0.9500 ?
C6 C7 1.417(3) ?
C6 C10 1.434(3) ?
C6 Fe1 2.036(2) ?
C6 H6 0.9500 ?
C7 C8 1.422(3) ?
C7 Fe1 2.038(2) ?
C7 H7 0.9500 ?
C8 C9 1.420(3) ?
C8 Fe1 2.045(2) ?
C8 H8 0.9500 ?
C9 C10 1.435(3) ?
C9 Fe1 2.045(2) ?
C9 H9 0.9500 ?
C10 C11 1.477(3) y
C10 Fe1 2.057(2) ?
C11 C12 1.399(3) ?
C11 C16 1.402(3) ?
C12 C13 1.386(3) ?
C12 H12 0.9500 ?
C13 C14 1.400(4) ?
C13 H13 0.9500 ?
C14 C15 1.395(4) ?
C14 N1 1.396(3) y
C15 C16 1.380(4) ?
C15 H15 0.9500 ?
C16 H16 0.9500 ?
N1 H1A 0.84(4) y
N1 H1B 0.86(4) y
